data_2224104
loop_
_publ_author_name
'You, Xiu-Li'
'Liu, Yue-Long'

_publ_section_title
;Tetraethylammonium
 dicyanidobis(ethane-1,2-dithiolato)tetra-\m~3~-sulfido-dimolybdenum(V)dicopper(I)
;
_journal_coeditor_code ZS2011
_journal_issue 11
_journal_name_full 'Acta Crystallographica Section E'
_journal_page_first m1485
_journal_paper_doi 10.1107/S1600536809044821
_journal_volume 65
_journal_year 2009
_chemical_formula_iupac '(C8 H20 N)2 [Cu2 Mo2 (C2 H4 S2)2 (C N)2 S4]'
_chemical_formula_moiety '2(C8 H20 N +), C6 H8 Cu2 Mo2 N2 S8 2-'
_chemical_formula_sum 'C22 H48 Cu2 Mo2 N4 S8'
_chemical_formula_weight 944.18
_chemical_name_common
;
Tetraethylammonium dicyanidobis(ethane-1,2-
dithiolato)tetra-\m~3~-sulfido-dimolybdenum(V)dicopper(I)
;
_chemical_name_systematic ?
_space_group_IT_number 29
_symmetry_cell_setting orthorhombic
_symmetry_space_group_name_Hall 'P 2c -2ac'
_symmetry_space_group_name_H-M 'P c a 21'
_atom_sites_solution_hydrogens geom
_atom_sites_solution_primary direct
_atom_sites_solution_secondary difmap
_audit_creation_method SHELXL-97
_cell_angle_alpha 90.00
_cell_angle_beta 90.00
_cell_angle_gamma 90.00
_cell_formula_units_Z 8
_cell_length_a 12.509(3)
_cell_length_b 16.582(3)
_cell_length_c 34.976(7)
_cell_measurement_reflns_used 11016
_cell_measurement_temperature 291(2)
_cell_measurement_theta_max 27.4835
_cell_measurement_theta_min 3.0043
_cell_volume 7255(3)
_computing_cell_refinement '<i>CrystalClear</i> (Rigaku/MSC, 2001)'
_computing_data_collection '<i>CrystalClear</i> (Rigaku/MSC, 2001)'
_computing_data_reduction '<i>CrystalStructure</i> (Rigaku/MSC, 2004)'
_computing_molecular_graphics '<i>SHELXTL</i> (Sheldrick, 2008)'
_computing_publication_material '<i>SHELXTL</i> (Sheldrick, 2008)'
_computing_structure_refinement '<i>SHELXL97</i> (Sheldrick, 2008)'
_computing_structure_solution '<i>SHELXS97</i> (Sheldrick, 2008)'
_diffrn_ambient_temperature 291(2)
_diffrn_measured_fraction_theta_full 0.992
_diffrn_measured_fraction_theta_max 0.992
_diffrn_measurement_device_type 'Rigaku Mercury'
_diffrn_measurement_method \w
_diffrn_radiation_monochromator graphite
_diffrn_radiation_source 'fine-focus sealed tube'
_diffrn_radiation_type MoK\a
_diffrn_radiation_wavelength 0.71073
_diffrn_reflns_av_R_equivalents 0.0751
_diffrn_reflns_av_sigmaI/netI 0.0622
_diffrn_reflns_limit_h_max 16
_diffrn_reflns_limit_h_min -16
_diffrn_reflns_limit_k_max 21
_diffrn_reflns_limit_k_min -21
_diffrn_reflns_limit_l_max 45
_diffrn_reflns_limit_l_min -44
_diffrn_reflns_number 77483
_diffrn_reflns_theta_full 27.48
_diffrn_reflns_theta_max 27.48
_diffrn_reflns_theta_min 3.00
_diffrn_standards_number 0
_exptl_absorpt_coefficient_mu 2.313
_exptl_absorpt_correction_T_max 0.870
_exptl_absorpt_correction_T_min 0.666
_exptl_absorpt_correction_type multi-scan
_exptl_absorpt_process_details '(<i>REQAB</i>; Jacobson, 1998)'
_exptl_crystal_colour red
_exptl_crystal_density_diffrn 1.729
_exptl_crystal_density_method 'not measured'
_exptl_crystal_description platelet
_exptl_crystal_F_000 3824
_exptl_crystal_size_max 0.20
_exptl_crystal_size_mid 0.15
_exptl_crystal_size_min 0.06
_refine_diff_density_max 0.576
_refine_diff_density_min -0.774
_refine_ls_abs_structure_details 'Flack (1983), 7995 Friedel pairs'
_refine_ls_abs_structure_Flack 0.030(16)
_refine_ls_extinction_method none
_refine_ls_goodness_of_fit_ref 1.185
_refine_ls_hydrogen_treatment constr
_refine_ls_matrix_type full
_refine_ls_number_parameters 705
_refine_ls_number_reflns 16412
_refine_ls_number_restraints 1
_refine_ls_restrained_S_all 1.185
_refine_ls_R_factor_all 0.0757
_refine_ls_R_factor_gt 0.0660
_refine_ls_shift/su_max 0.001
_refine_ls_shift/su_mean 0.000
_refine_ls_structure_factor_coef Fsqd
_refine_ls_weighting_details 'calc w=1/[\s^2^(Fo^2^)+(0.0156P)^2^+23.3405P] where P=(Fo^2^+2Fc^2^)/3'
_refine_ls_weighting_scheme calc
_refine_ls_wR_factor_gt 0.0948
_refine_ls_wR_factor_ref 0.0974
_reflns_number_gt 15033
_reflns_number_total 16412
_reflns_threshold_expression I>2\s(I)
_cod_data_source_file zs2011.cif
_cod_data_source_block I
_cod_database_code 2224104
_cod_database_fobs_code 2224104

loop_
_symmetry_equiv_pos_as_xyz
'x, y, z'
'-x, -y, z+1/2'
'-x+1/2, y, z+1/2'
'x+1/2, -y, z'

loop_
_atom_site_type_symbol
_atom_site_label
_atom_site_fract_x
_atom_site_fract_y
_atom_site_fract_z
_atom_site_U_iso_or_equiv
_atom_site_adp_type
_atom_site_calc_flag
_atom_site_refinement_flags
_atom_site_occupancy
_atom_site_disorder_assembly
_atom_site_disorder_group
Mo Mo1 0.02887(5) 0.33262(4) 0.102241(18) 0.02016(14) Uani d . 1 A .
S S1 0.20796(16) 0.38036(12) 0.09482(6) 0.0293(4) Uani d . 1 A .
Cu Cu1 -0.17308(8) 0.27253(6) 0.08180(3) 0.0288(2) Uani d . 1 A .
C C1 0.1205(16) 0.5281(11) 0.1086(7) 0.035(6) Uani d P 0.48(3) A 1
H H1A 0.1071 0.5808 0.0976 0.043 Uiso calc PR 0.48(3) A 1
H H1B 0.1491 0.5359 0.1341 0.043 Uiso calc PR 0.48(3) A 1
C C1A 0.0964(18) 0.5203(14) 0.0817(12) 0.072(4) Uani d P 0.52(3) A 2
H H1A1 0.0757 0.5157 0.0550 0.086 Uiso calc PR 0.52(3) A 2
H H1A2 0.0997 0.5772 0.0879 0.086 Uiso calc PR 0.52(3) A 2
C C2 0.1962(8) 0.4873(6) 0.0862(4) 0.072(4) Uani d . 1 . .
H H2A 0.2655 0.5119 0.0905 0.086 Uiso calc R 1 A 1
H H2B 0.1781 0.4953 0.0595 0.086 Uiso calc R 1 A 1
C C3 -0.1751(8) 0.0812(5) 0.2066(3) 0.039(2) Uani d . 1 A .
H H3A -0.2241 0.0717 0.2277 0.046 Uiso calc R 1 . .
H H3B -0.1877 0.0405 0.1873 0.046 Uiso calc R 1 . .
C C4 -0.0631(8) 0.0756(5) 0.2205(2) 0.040(2) Uani d . 1 A .
H H4A -0.0480 0.0204 0.2280 0.048 Uiso calc R 1 . .
H H4B -0.0547 0.1095 0.2429 0.048 Uiso calc R 1 . .
C C5 -0.3065(6) 0.2843(5) 0.0560(2) 0.0266(18) Uani d . 1 . .
C C6 0.1210(7) 0.1065(5) 0.0357(3) 0.0324(19) Uani d . 1 A .
C C7 0.5228(7) 0.0099(5) 0.3221(3) 0.051(3) Uani d . 1 . .
H H7A 0.5341 -0.0160 0.2976 0.061 Uiso calc R 1 . .
H H7B 0.5805 -0.0063 0.3390 0.061 Uiso calc R 1 . .
C C8 0.4225(8) -0.0173(5) 0.3380(4) 0.051(3) Uani d . 1 . .
H H8A 0.4183 -0.0015 0.3646 0.061 Uiso calc R 1 . .
H H8B 0.4193 -0.0757 0.3368 0.061 Uiso calc R 1 . .
C C9 0.2420(9) 0.4206(6) 0.1986(3) 0.050(3) Uani d . 1 . .
H H9A 0.2549 0.4765 0.1918 0.061 Uiso calc R 1 . .
H H9B 0.2502 0.3883 0.1756 0.061 Uiso calc R 1 . .
C C10 0.1285(9) 0.4116(6) 0.2137(3) 0.052(3) Uani d . 1 . .
H H10A 0.0777 0.4209 0.1933 0.063 Uiso calc R 1 . .
H H10B 0.1157 0.4512 0.2336 0.063 Uiso calc R 1 . .
C C11 0.4415(7) 0.3910(5) 0.3819(3) 0.034(2) Uani d . 1 . .
C C12 0.0144(6) 0.2175(5) 0.3661(2) 0.0273(18) Uani d . 1 . .
C C13 -0.1852(7) 0.2114(5) 0.2908(2) 0.037(2) Uani d . 1 . .
H H13A -0.1109 0.2128 0.2976 0.055 Uiso calc R 1 . .
H H13B -0.1923 0.2176 0.2636 0.055 Uiso calc R 1 . .
H H13C -0.2154 0.1606 0.2984 0.055 Uiso calc R 1 . .
C C14 -0.2433(6) 0.2789(4) 0.3107(2) 0.0308(19) Uani d . 1 . .
H H14A -0.2319 0.2738 0.3380 0.037 Uiso calc R 1 . .
H H14B -0.3193 0.2730 0.3060 0.037 Uiso calc R 1 . .
C C15 -0.3262(7) 0.3566(5) 0.2376(3) 0.040(2) Uani d . 1 . .
H H15A -0.3784 0.3924 0.2484 0.060 Uiso calc R 1 . .
H H15B -0.3461 0.3018 0.2429 0.060 Uiso calc R 1 . .
H H15C -0.3227 0.3646 0.2105 0.060 Uiso calc R 1 . .
C C16 -0.2177(6) 0.3739(5) 0.2552(2) 0.0278(18) Uani d . 1 . .
H H16A -0.1982 0.4290 0.2490 0.033 Uiso calc R 1 . .
H H16B -0.1656 0.3388 0.2431 0.033 Uiso calc R 1 . .
C C17 -0.2684(7) 0.4297(5) 0.3609(2) 0.042(2) Uani d . 1 . .
H H17A -0.2032 0.4583 0.3661 0.063 Uiso calc R 1 . .
H H17B -0.2645 0.3768 0.3719 0.063 Uiso calc R 1 . .
H H17C -0.3275 0.4585 0.3719 0.063 Uiso calc R 1 . .
C C18 -0.2838(6) 0.4229(4) 0.3184(3) 0.0295(18) Uani d . 1 . .
H H18A -0.2736 0.4758 0.3071 0.035 Uiso calc R 1 . .
H H18B -0.3571 0.4069 0.3135 0.035 Uiso calc R 1 . .
C C19 -0.0536(7) 0.4624(5) 0.3027(3) 0.043(2) Uani d . 1 . .
H H19A -0.1001 0.5004 0.3150 0.064 Uiso calc R 1 . .
H H19B -0.0524 0.4729 0.2757 0.064 Uiso calc R 1 . .
H H19C 0.0174 0.4677 0.3128 0.064 Uiso calc R 1 . .
C C20 -0.0940(6) 0.3775(5) 0.3097(2) 0.0294(19) Uani d . 1 . .
H H20A -0.0491 0.3401 0.2957 0.035 Uiso calc R 1 . .
H H20B -0.0863 0.3653 0.3367 0.035 Uiso calc R 1 . .
C C21 0.6951(9) -0.0144(5) 0.4246(3) 0.052(3) Uani d . 1 . .
H H21A 0.7374 -0.0256 0.4469 0.078 Uiso calc R 1 . .
H H21B 0.7196 -0.0469 0.4037 0.078 Uiso calc R 1 . .
H H21C 0.6215 -0.0266 0.4298 0.078 Uiso calc R 1 . .
C C22 0.7057(8) 0.0737(5) 0.4143(2) 0.034(2) Uani d . 1 . .
H H22A 0.6556 0.0857 0.3939 0.041 Uiso calc R 1 . .
H H22B 0.7771 0.0829 0.4044 0.041 Uiso calc R 1 . .
C C23 0.8810(7) 0.1219(7) 0.4688(3) 0.053(3) Uani d . 1 . .
H H23A 0.8942 0.0819 0.4496 0.080 Uiso calc R 1 . .
H H23B 0.9246 0.1109 0.4908 0.080 Uiso calc R 1 . .
H H23C 0.8981 0.1743 0.4589 0.080 Uiso calc R 1 . .
C C24 0.7639(6) 0.1196(5) 0.4802(2) 0.0303(19) Uani d . 1 . .
H H24A 0.7512 0.1611 0.4992 0.036 Uiso calc R 1 . .
H H24B 0.7489 0.0679 0.4921 0.036 Uiso calc R 1 . .
C C25 0.4841(8) 0.1355(7) 0.4369(3) 0.054(3) Uani d . 1 . .
H H25A 0.4824 0.1916 0.4301 0.081 Uiso calc R 1 . .
H H25B 0.4177 0.1208 0.4487 0.081 Uiso calc R 1 . .
H H25C 0.4946 0.1037 0.4143 0.081 Uiso calc R 1 . .
C C26 0.5743(6) 0.1207(6) 0.4643(2) 0.035(2) Uani d . 1 . .
H H26A 0.5685 0.0661 0.4740 0.042 Uiso calc R 1 . .
H H26B 0.5667 0.1572 0.4858 0.042 Uiso calc R 1 . .
C C27 0.6721(7) 0.2845(5) 0.4563(3) 0.037(2) Uani d . 1 . .
H H27A 0.6029 0.2762 0.4675 0.055 Uiso calc R 1 . .
H H27B 0.6723 0.3341 0.4422 0.055 Uiso calc R 1 . .
H H27C 0.7250 0.2871 0.4762 0.055 Uiso calc R 1 . .
C C28 0.6976(6) 0.2159(5) 0.4300(2) 0.0262(17) Uani d . 1 . .
H H28A 0.7705 0.2223 0.4211 0.031 Uiso calc R 1 . .
H H28B 0.6511 0.2197 0.4078 0.031 Uiso calc R 1 . .
C C29 0.5600(7) 0.3799(6) -0.0479(3) 0.047(2) Uani d . 1 . .
H H29A 0.5740 0.4247 -0.0313 0.070 Uiso calc R 1 . .
H H29B 0.6042 0.3842 -0.0703 0.070 Uiso calc R 1 . .
H H29C 0.5757 0.3305 -0.0348 0.070 Uiso calc R 1 . .
C C30 0.4436(6) 0.3807(5) -0.0597(2) 0.0307(19) Uani d . 1 . .
H H30A 0.4283 0.4322 -0.0716 0.037 Uiso calc R 1 . .
H H30B 0.4330 0.3392 -0.0789 0.037 Uiso calc R 1 . .
C C31 0.3698(9) 0.5160(5) -0.0075(3) 0.052(3) Uani d . 1 . .
H H31A 0.4161 0.5273 -0.0287 0.079 Uiso calc R 1 . .
H H31B 0.3889 0.5498 0.0137 0.079 Uiso calc R 1 . .
H H31C 0.2971 0.5264 -0.0147 0.079 Uiso calc R 1 . .
C C32 0.3815(7) 0.4284(5) 0.0039(3) 0.034(2) Uani d . 1 . .
H H32A 0.3312 0.4172 0.0244 0.041 Uiso calc R 1 . .
H H32B 0.4528 0.4204 0.0141 0.041 Uiso calc R 1 . .
C C33 0.3522(7) 0.2128(5) -0.0351(3) 0.037(2) Uani d . 1 . .
H H33A 0.2789 0.2141 -0.0432 0.056 Uiso calc R 1 . .
H H33B 0.3655 0.1637 -0.0213 0.056 Uiso calc R 1 . .
H H33C 0.3981 0.2152 -0.0570 0.056 Uiso calc R 1 . .
C C34 0.3746(6) 0.2850(4) -0.0091(2) 0.0244(17) Uani d . 1 . .
H H34A 0.3262 0.2826 0.0125 0.029 Uiso calc R 1 . .
H H34B 0.4468 0.2801 0.0008 0.029 Uiso calc R 1 . .
C C35 0.1619(7) 0.3618(6) -0.0201(3) 0.045(2) Uani d . 1 . .
H H35A 0.1681 0.3086 -0.0096 0.067 Uiso calc R 1 . .
H H35B 0.0966 0.3658 -0.0344 0.067 Uiso calc R 1 . .
H H35C 0.1615 0.4007 0.0002 0.067 Uiso calc R 1 . .
C C36 0.2550(6) 0.3779(5) -0.0461(3) 0.031(2) Uani d . 1 . .
H H36A 0.2494 0.4327 -0.0556 0.037 Uiso calc R 1 . .
H H36B 0.2500 0.3420 -0.0679 0.037 Uiso calc R 1 . .
C C37 -0.1202(7) 0.0466(5) 0.6145(3) 0.047(3) Uani d . 1 . .
H H37A -0.0756 0.0162 0.5974 0.070 Uiso calc R 1 . .
H H37B -0.1931 0.0439 0.6059 0.070 Uiso calc R 1 . .
H H37C -0.1150 0.0245 0.6398 0.070 Uiso calc R 1 . .
C C38 -0.0843(6) 0.1329(5) 0.6149(3) 0.0309(19) Uani d . 1 . .
H H38A -0.1351 0.1638 0.6299 0.037 Uiso calc R 1 . .
H H38B -0.0871 0.1534 0.5890 0.037 Uiso calc R 1 . .
C C39 0.1328(10) 0.1435(6) 0.6930(3) 0.062(3) Uani d . 1 . .
H H39A 0.1917 0.1191 0.6798 0.093 Uiso calc R 1 . .
H H39B 0.1289 0.1222 0.7185 0.093 Uiso calc R 1 . .
H H39C 0.1433 0.2008 0.6942 0.093 Uiso calc R 1 . .
C C40 0.0298(8) 0.1253(6) 0.6720(3) 0.043(2) Uani d . 1 . .
H H40A 0.0162 0.0678 0.6739 0.052 Uiso calc R 1 . .
H H40B -0.0281 0.1527 0.6851 0.052 Uiso calc R 1 . .
C C41 -0.0107(8) 0.2948(5) 0.6483(3) 0.052(3) Uani d . 1 . .
H H41A -0.0852 0.2882 0.6426 0.078 Uiso calc R 1 . .
H H41B 0.0108 0.3490 0.6424 0.078 Uiso calc R 1 . .
H H41C 0.0013 0.2843 0.6749 0.078 Uiso calc R 1 . .
C C42 0.0538(7) 0.2366(5) 0.6247(3) 0.039(2) Uani d . 1 . .
H H42A 0.1289 0.2444 0.6305 0.047 Uiso calc R 1 . .
H H42B 0.0436 0.2496 0.5979 0.047 Uiso calc R 1 . .
C C43 0.1006(10) 0.1032(8) 0.5660(3) 0.083(4) Uani d . 1 . .
H H43A 0.0305 0.0875 0.5576 0.124 Uiso calc R 1 . .
H H43B 0.1529 0.0678 0.5549 0.124 Uiso calc R 1 . .
H H43C 0.1146 0.1576 0.5580 0.124 Uiso calc R 1 . .
C C44 0.1067(7) 0.0981(6) 0.6093(3) 0.045(2) Uani d . 1 . .
H H44A 0.0971 0.0423 0.6168 0.055 Uiso calc R 1 . .
H H44B 0.1779 0.1143 0.6172 0.055 Uiso calc R 1 . .
N N1 -0.3880(6) 0.2861(5) 0.0413(2) 0.042(2) Uani d . 1 . .
N N2 0.1619(7) 0.0639(5) 0.0138(3) 0.053(2) Uani d . 1 . .
Mo Mo2 -0.05657(5) 0.19577(4) 0.141312(18) 0.02093(13) Uani d . 1 A .
S S2 -0.00775(19) 0.47167(13) 0.11186(8) 0.0434(6) Uani d . 1 . .
Cu Cu2 0.05253(8) 0.17737(6) 0.07085(3) 0.0300(2) Uani d . 1 . .
Mo Mo3 0.25350(5) 0.29993(4) 0.277488(18) 0.02172(13) Uani d . 1 . .
S S3 0.03236(18) 0.10698(13) 0.18384(6) 0.0313(5) Uani d . 1 . .
Cu Cu3 0.37031(8) 0.32023(6) 0.34710(3) 0.0286(2) Uani d . 1 . .
N N3 0.4825(7) 0.4345(5) 0.4023(2) 0.045(2) Uani d . 1 . .
N N4 -0.0642(6) 0.2169(5) 0.3830(2) 0.0351(17) Uani d . 1 . .
Mo Mo4 0.34607(5) 0.16534(4) 0.315903(18) 0.01961(13) Uani d . 1 . .
S S4 -0.19841(17) 0.18212(12) 0.18646(6) 0.0300(5) Uani d . 1 . .
Cu Cu4 0.14535(7) 0.22251(6) 0.33871(3) 0.0262(2) Uani d . 1 . .
N N5 -0.2092(5) 0.3632(3) 0.29831(19) 0.0232(14) Uani d . 1 . .
S S5 0.12491(16) 0.22166(12) 0.12619(6) 0.0256(4) Uani d . 1 A .
N N6 0.3632(5) 0.3674(4) -0.02800(18) 0.0224(14) Uani d . 1 . .
S S6 -0.12893(15) 0.32645(11) 0.13939(6) 0.0244(4) Uani d . 1 . .
N N7 0.6861(5) 0.1320(4) 0.44682(19) 0.0244(14) Uani d . 1 . .
S S7 -0.02092(15) 0.29986(12) 0.04405(6) 0.0246(4) Uani d . 1 A .
N N8 0.0266(5) 0.1487(4) 0.63065(18) 0.0243(14) Uani d . 1 . .
S S8 -0.11924(16) 0.13066(12) 0.09146(6) 0.0248(4) Uani d . 1 A .
S S9 0.30935(19) 0.02490(13) 0.31218(8) 0.0345(5) Uani d . 1 . .
S S10 0.52654(17) 0.11911(13) 0.31587(8) 0.0415(6) Uani d . 1 . .
S S11 0.1106(2) 0.31074(13) 0.23289(7) 0.0380(5) Uani d . 1 . .
S S12 0.3383(2) 0.38889(14) 0.23379(7) 0.0407(6) Uani d . 1 . .
S S13 0.43748(16) 0.27776(12) 0.29061(6) 0.0279(4) Uani d . 1 . .
S S14 0.18517(15) 0.16796(11) 0.28071(6) 0.0240(4) Uani d . 1 . .
S S15 0.19383(16) 0.36416(11) 0.32809(6) 0.0244(4) Uani d . 1 . .
S S16 0.30285(16) 0.19827(12) 0.37463(6) 0.0214(4) Uani d . 1 . .

loop_
_atom_site_aniso_label
_atom_site_aniso_U_11
_atom_site_aniso_U_22
_atom_site_aniso_U_33
_atom_site_aniso_U_12
_atom_site_aniso_U_13
_atom_site_aniso_U_23
Mo1 0.0213(3) 0.0207(3) 0.0184(3) -0.0003(2) -0.0018(3) -0.0006(3)
S1 0.0247(10) 0.0314(11) 0.0316(12) -0.0062(8) -0.0011(8) -0.0007(8)
Cu1 0.0223(5) 0.0391(6) 0.0250(6) 0.0012(4) -0.0038(4) -0.0004(4)
C1 0.045(12) 0.024(9) 0.038(14) -0.007(8) 0.003(10) -0.007(8)
C1A 0.036(5) 0.049(6) 0.130(11) -0.009(5) 0.020(6) 0.018(6)
C2 0.036(5) 0.049(6) 0.130(11) -0.009(5) 0.020(6) 0.018(6)
C3 0.057(6) 0.032(5) 0.027(5) -0.008(4) 0.008(4) 0.005(4)
C4 0.074(7) 0.020(4) 0.026(5) 0.016(4) 0.000(5) 0.001(4)
C5 0.025(4) 0.026(4) 0.029(5) -0.005(3) -0.003(3) -0.002(3)
C6 0.028(4) 0.038(5) 0.031(5) 0.007(4) 0.001(4) -0.001(4)
C7 0.039(5) 0.038(5) 0.076(7) 0.012(4) -0.008(5) -0.009(5)
C8 0.055(6) 0.022(4) 0.077(8) -0.002(4) -0.026(6) 0.009(5)
C9 0.092(9) 0.040(5) 0.019(5) -0.005(5) 0.000(5) 0.004(4)
C10 0.090(9) 0.034(5) 0.032(6) 0.013(5) -0.015(5) -0.001(4)
C11 0.038(5) 0.035(5) 0.030(5) -0.010(4) -0.004(4) 0.000(4)
C12 0.031(5) 0.032(4) 0.019(4) 0.000(3) -0.003(4) 0.000(3)
C13 0.056(6) 0.028(4) 0.027(5) -0.001(4) -0.009(4) -0.006(3)
C14 0.027(4) 0.028(4) 0.037(5) -0.002(3) 0.005(4) 0.002(4)
C15 0.040(5) 0.039(5) 0.040(6) 0.002(4) -0.005(4) 0.005(4)
C16 0.031(4) 0.028(4) 0.025(4) 0.001(3) -0.004(3) 0.001(3)
C17 0.050(6) 0.042(5) 0.035(5) 0.007(4) 0.006(4) -0.005(4)
C18 0.025(4) 0.018(4) 0.046(5) 0.009(3) -0.002(4) 0.000(3)
C19 0.031(5) 0.037(5) 0.060(7) -0.005(4) -0.012(4) 0.001(4)
C20 0.030(4) 0.034(4) 0.024(5) 0.003(3) -0.015(3) -0.004(3)
C21 0.061(7) 0.033(5) 0.063(7) 0.001(5) -0.007(5) -0.013(5)
C22 0.046(5) 0.032(5) 0.024(5) 0.008(4) 0.003(4) -0.008(4)
C23 0.023(5) 0.083(8) 0.054(7) 0.007(5) -0.008(5) 0.026(6)
C24 0.028(4) 0.038(5) 0.025(5) 0.007(4) -0.007(3) 0.006(4)
C25 0.032(5) 0.081(8) 0.048(7) -0.002(5) -0.003(5) 0.005(6)
C26 0.027(5) 0.051(6) 0.027(5) -0.009(4) 0.008(4) 0.007(4)
C27 0.047(6) 0.030(5) 0.033(5) 0.007(4) 0.006(4) -0.001(4)
C28 0.026(4) 0.033(4) 0.020(4) 0.002(3) 0.002(3) 0.006(3)
C29 0.035(5) 0.055(6) 0.050(6) -0.004(5) 0.005(5) 0.009(5)
C30 0.035(5) 0.032(4) 0.026(5) -0.002(4) 0.003(4) 0.007(4)
C31 0.066(7) 0.037(5) 0.054(7) -0.008(5) 0.009(6) -0.005(5)
C32 0.040(5) 0.027(4) 0.035(5) -0.011(4) 0.007(4) -0.005(4)
C33 0.037(5) 0.032(5) 0.042(6) 0.003(4) 0.007(4) 0.001(4)
C34 0.024(4) 0.018(4) 0.031(5) -0.001(3) -0.004(3) 0.004(3)
C35 0.022(5) 0.061(7) 0.052(7) 0.004(4) -0.004(4) 0.004(5)
C36 0.026(4) 0.031(5) 0.036(5) -0.006(4) 0.001(4) 0.007(4)
C37 0.033(5) 0.031(5) 0.076(8) 0.006(4) -0.016(5) 0.006(5)
C38 0.025(4) 0.027(4) 0.041(5) 0.004(3) 0.000(4) 0.001(4)
C39 0.090(9) 0.044(6) 0.053(7) -0.007(6) -0.037(6) 0.000(5)
C40 0.062(6) 0.042(5) 0.025(5) -0.010(5) 0.000(4) 0.008(4)
C41 0.069(7) 0.018(4) 0.069(7) 0.008(4) -0.015(6) -0.012(4)
C42 0.037(5) 0.027(4) 0.053(6) 0.001(4) -0.006(4) 0.010(4)
C43 0.080(9) 0.102(11) 0.066(9) 0.020(8) 0.028(7) -0.025(8)
C44 0.032(5) 0.046(5) 0.058(7) 0.006(4) -0.002(4) -0.014(5)
N1 0.028(4) 0.057(5) 0.039(5) -0.011(4) -0.007(4) 0.005(4)
N2 0.054(5) 0.058(6) 0.048(6) 0.012(4) 0.003(4) -0.021(4)
Mo2 0.0260(3) 0.0192(3) 0.0176(3) 0.0010(3) -0.0008(3) -0.0001(3)
S2 0.0384(13) 0.0206(10) 0.0711(19) -0.0006(9) 0.0134(12) -0.0022(10)
Cu2 0.0310(5) 0.0326(6) 0.0265(6) 0.0061(4) -0.0012(4) -0.0094(4)
Mo3 0.0293(3) 0.0193(3) 0.0166(3) -0.0018(3) 0.0001(3) -0.0012(3)
S3 0.0414(13) 0.0274(11) 0.0249(11) 0.0083(9) -0.0041(9) 0.0035(9)
Cu3 0.0297(5) 0.0283(5) 0.0279(6) -0.0078(4) -0.0011(4) -0.0060(4)
N3 0.049(5) 0.048(5) 0.038(5) -0.021(4) -0.003(4) -0.011(4)
N4 0.024(4) 0.049(5) 0.032(4) -0.007(3) 0.001(3) 0.001(3)
Mo4 0.0179(3) 0.0187(3) 0.0222(3) 0.0005(2) 0.0019(3) -0.0028(3)
S4 0.0363(11) 0.0308(11) 0.0229(11) -0.0011(9) 0.0060(9) 0.0038(8)
Cu4 0.0200(5) 0.0319(5) 0.0267(6) -0.0010(4) 0.0047(4) -0.0034(4)
N5 0.021(3) 0.016(3) 0.032(4) 0.000(2) -0.004(3) 0.001(3)
S5 0.0234(10) 0.0275(10) 0.0258(11) 0.0042(8) -0.0017(8) -0.0004(8)
N6 0.025(3) 0.022(3) 0.020(4) 0.001(3) 0.005(3) 0.002(3)
S6 0.0267(10) 0.0237(9) 0.0228(10) 0.0020(7) 0.0027(8) -0.0005(8)
N7 0.019(3) 0.031(4) 0.024(4) 0.003(3) 0.002(3) 0.006(3)
S7 0.0234(10) 0.0301(10) 0.0204(10) -0.0034(8) -0.0020(8) 0.0003(8)
N8 0.027(3) 0.021(3) 0.025(4) 0.005(3) -0.005(3) -0.002(3)
S8 0.0278(10) 0.0243(10) 0.0221(11) -0.0035(8) -0.0025(8) -0.0018(8)
S9 0.0337(12) 0.0209(10) 0.0490(15) 0.0017(9) -0.0109(11) -0.0071(10)
S10 0.0223(10) 0.0362(12) 0.0659(17) 0.0057(9) 0.0059(11) -0.0042(11)
S11 0.0518(14) 0.0344(12) 0.0279(12) 0.0014(10) -0.0148(11) -0.0020(9)
S12 0.0641(17) 0.0344(12) 0.0235(12) -0.0103(11) 0.0046(11) 0.0048(9)
S13 0.0261(10) 0.0276(10) 0.0300(12) -0.0045(8) 0.0080(9) 0.0006(8)
S14 0.0261(10) 0.0203(9) 0.0255(11) 0.0007(7) -0.0012(8) -0.0040(8)
S15 0.0295(10) 0.0207(9) 0.0231(10) 0.0005(8) -0.0010(8) -0.0019(8)
S16 0.0232(10) 0.0217(10) 0.0193(10) 0.0006(8) -0.0006(8) 0.0011(8)

loop_
_atom_type_symbol
_atom_type_description
_atom_type_scat_dispersion_real
_atom_type_scat_dispersion_imag
_atom_type_scat_source
C C 0.0033 0.0016 'International Tables Vol C Tables 4.2.6.8 and 6.1.1.4'
Cu Cu 0.3201 1.2651 'International Tables Vol C Tables 4.2.6.8 and 6.1.1.4'
Mo Mo -1.6832 0.6857 'International Tables Vol C Tables 4.2.6.8 and 6.1.1.4'
S S 0.1246 0.1234 'International Tables Vol C Tables 4.2.6.8 and 6.1.1.4'
N N 0.0061 0.0033 'International Tables Vol C Tables 4.2.6.8 and 6.1.1.4'
H H 0.0000 0.0000 'International Tables Vol C Tables 4.2.6.8 and 6.1.1.4'

loop_
_geom_angle_atom_site_label_1
_geom_angle_atom_site_label_2
_geom_angle_atom_site_label_3
_geom_angle_site_symmetry_1
_geom_angle_site_symmetry_3
_geom_angle
_geom_angle_publ_flag
S7 Mo1 S5 . . 106.35(8) ?
S7 Mo1 S6 . . 105.17(8) ?
S5 Mo1 S6 . . 101.35(7) ?
S7 Mo1 S2 . . 108.46(9) ?
S5 Mo1 S2 . . 143.87(9) ?
S6 Mo1 S2 . . 78.65(7) ?
S7 Mo1 S1 . . 104.30(8) ?
S5 Mo1 S1 . . 79.57(7) ?
S6 Mo1 S1 . . 148.88(8) ?
S2 Mo1 S1 . . 82.79(8) ?
S7 Mo1 Cu1 . . 54.64(6) ?
S5 Mo1 Cu1 . . 105.82(6) ?
S6 Mo1 Cu1 . . 51.23(5) ?
S2 Mo1 Cu1 . . 101.95(7) ?
S1 Mo1 Cu1 . . 158.92(6) ?
S7 Mo1 Cu2 . . 56.09(6) ?
S5 Mo1 Cu2 . . 50.92(6) ?
S6 Mo1 Cu2 . . 105.22(5) ?
S2 Mo1 Cu2 . . 164.52(8) ?
S1 Mo1 Cu2 . . 99.33(6) ?
Cu1 Mo1 Cu2 . . 70.78(3) ?
S7 Mo1 Mo2 . . 98.09(6) ?
S5 Mo1 Mo2 . . 53.07(5) ?
S6 Mo1 Mo2 . . 52.46(5) ?
S2 Mo1 Mo2 . . 129.15(7) ?
S1 Mo1 Mo2 . . 131.74(6) ?
Cu1 Mo1 Mo2 . . 60.22(3) ?
Cu2 Mo1 Mo2 . . 59.95(3) ?
C2 S1 Mo1 . . 105.5(3) ?
C5 Cu1 S6 . . 126.3(2) ?
C5 Cu1 S7 . . 114.9(3) ?
S6 Cu1 S7 . . 102.97(8) ?
C5 Cu1 S8 . . 113.6(2) ?
S6 Cu1 S8 . . 100.80(7) ?
S7 Cu1 S8 . . 92.26(8) ?
C5 Cu1 Mo1 . . 150.6(2) ?
S6 Cu1 Mo1 . . 54.27(5) ?
S7 Cu1 Mo1 . . 49.37(5) ?
S8 Cu1 Mo1 . . 93.32(6) ?
C5 Cu1 Mo2 . . 147.2(2) ?
S6 Cu1 Mo2 . . 53.29(5) ?
S7 Cu1 Mo2 . . 94.71(6) ?
S8 Cu1 Mo2 . . 48.20(5) ?
Mo1 Cu1 Mo2 . . 60.73(3) ?
C2 C1 S2 . . 111.9(12) ?
C2 C1 H1A . . 109.2 ?
S2 C1 H1A . . 109.2 ?
C2 C1 H1B . . 109.2 ?
S2 C1 H1B . . 109.2 ?
H1A C1 H1B . . 107.9 ?
C2 C1A S2 . . 113.5(19) ?
C2 C1A H1A1 . . 108.9 ?
S2 C1A H1A1 . . 108.9 ?
C2 C1A H1A2 . . 108.9 ?
S2 C1A H1A2 . . 108.9 ?
H1A1 C1A H1A2 . . 107.7 ?
C1A C2 S1 . . 119.1(12) ?
C1 C2 S1 . . 115.8(11) ?
C1A C2 H2A . . 131.6 ?
C1 C2 H2A . . 108.3 ?
S1 C2 H2A . . 108.3 ?
C1A C2 H2B . . 67.8 ?
C1 C2 H2B . . 108.3 ?
S1 C2 H2B . . 108.3 ?
H2A C2 H2B . . 107.4 ?
C4 C3 S4 . . 109.4(6) ?
C4 C3 H3A . . 109.8 ?
S4 C3 H3A . . 109.8 ?
C4 C3 H3B . . 109.8 ?
S4 C3 H3B . . 109.8 ?
H3A C3 H3B . . 108.2 ?
C3 C4 S3 . . 111.7(6) ?
C3 C4 H4A . . 109.3 ?
S3 C4 H4A . . 109.3 ?
C3 C4 H4B . . 109.3 ?
S3 C4 H4B . . 109.3 ?
H4A C4 H4B . . 108.0 ?
N1 C5 Cu1 . . 175.3(8) ?
N2 C6 Cu2 . . 179.0(9) ?
C8 C7 S10 . . 112.2(6) ?
C8 C7 H7A . . 109.2 ?
S10 C7 H7A . . 109.2 ?
C8 C7 H7B . . 109.2 ?
S10 C7 H7B . . 109.2 ?
H7A C7 H7B . . 107.9 ?
C7 C8 S9 . . 111.5(8) ?
C7 C8 H8A . . 109.3 ?
S9 C8 H8A . . 109.3 ?
C7 C8 H8B . . 109.3 ?
S9 C8 H8B . . 109.3 ?
H8A C8 H8B . . 108.0 ?
C10 C9 S12 . . 110.9(7) ?
C10 C9 H9A . . 109.5 ?
S12 C9 H9A . . 109.5 ?
C10 C9 H9B . . 109.5 ?
S12 C9 H9B . . 109.5 ?
H9A C9 H9B . . 108.1 ?
C9 C10 S11 . . 109.5(7) ?
C9 C10 H10A . . 109.8 ?
S11 C10 H10A . . 109.8 ?
C9 C10 H10B . . 109.8 ?
S11 C10 H10B . . 109.8 ?
H10A C10 H10B . . 108.2 ?
N3 C11 Cu3 . . 178.5(9) ?
N4 C12 Cu4 . . 177.8(8) ?
C14 C13 H13A . . 109.5 ?
C14 C13 H13B . . 109.5 ?
H13A C13 H13B . . 109.5 ?
C14 C13 H13C . . 109.5 ?
H13A C13 H13C . . 109.5 ?
H13B C13 H13C . . 109.5 ?
C13 C14 N5 . . 114.6(6) ?
C13 C14 H14A . . 108.6 ?
N5 C14 H14A . . 108.6 ?
C13 C14 H14B . . 108.6 ?
N5 C14 H14B . . 108.6 ?
H14A C14 H14B . . 107.6 ?
C16 C15 H15A . . 109.5 ?
C16 C15 H15B . . 109.5 ?
H15A C15 H15B . . 109.5 ?
C16 C15 H15C . . 109.5 ?
H15A C15 H15C . . 109.5 ?
H15B C15 H15C . . 109.5 ?
C15 C16 N5 . . 116.2(7) ?
C15 C16 H16A . . 108.2 ?
N5 C16 H16A . . 108.2 ?
C15 C16 H16B . . 108.2 ?
N5 C16 H16B . . 108.2 ?
H16A C16 H16B . . 107.4 ?
C18 C17 H17A . . 109.5 ?
C18 C17 H17B . . 109.5 ?
H17A C17 H17B . . 109.5 ?
C18 C17 H17C . . 109.5 ?
H17A C17 H17C . . 109.5 ?
H17B C17 H17C . . 109.5 ?
C17 C18 N5 . . 115.1(6) ?
C17 C18 H18A . . 108.5 ?
N5 C18 H18A . . 108.5 ?
C17 C18 H18B . . 108.5 ?
N5 C18 H18B . . 108.5 ?
H18A C18 H18B . . 107.5 ?
C20 C19 H19A . . 109.5 ?
C20 C19 H19B . . 109.5 ?
H19A C19 H19B . . 109.5 ?
C20 C19 H19C . . 109.5 ?
H19A C19 H19C . . 109.5 ?
H19B C19 H19C . . 109.5 ?
N5 C20 C19 . . 114.9(6) ?
N5 C20 H20A . . 108.6 ?
C19 C20 H20A . . 108.6 ?
N5 C20 H20B . . 108.6 ?
C19 C20 H20B . . 108.6 ?
H20A C20 H20B . . 107.5 ?
C22 C21 H21A . . 109.5 ?
C22 C21 H21B . . 109.5 ?
H21A C21 H21B . . 109.5 ?
C22 C21 H21C . . 109.5 ?
H21A C21 H21C . . 109.5 ?
H21B C21 H21C . . 109.5 ?
C21 C22 N7 . . 115.1(7) ?
C21 C22 H22A . . 108.5 ?
N7 C22 H22A . . 108.5 ?
C21 C22 H22B . . 108.5 ?
N7 C22 H22B . . 108.5 ?
H22A C22 H22B . . 107.5 ?
C24 C23 H23A . . 109.5 ?
C24 C23 H23B . . 109.5 ?
H23A C23 H23B . . 109.5 ?
C24 C23 H23C . . 109.5 ?
H23A C23 H23C . . 109.5 ?
H23B C23 H23C . . 109.5 ?
C23 C24 N7 . . 114.1(7) ?
C23 C24 H24A . . 108.7 ?
N7 C24 H24A . . 108.7 ?
C23 C24 H24B . . 108.7 ?
N7 C24 H24B . . 108.7 ?
H24A C24 H24B . . 107.6 ?
C26 C25 H25A . . 109.5 ?
C26 C25 H25B . . 109.5 ?
H25A C25 H25B . . 109.5 ?
C26 C25 H25C . . 109.5 ?
H25A C25 H25C . . 109.5 ?
H25B C25 H25C . . 109.5 ?
C25 C26 N7 . . 114.2(7) ?
C25 C26 H26A . . 108.7 ?
N7 C26 H26A . . 108.7 ?
C25 C26 H26B . . 108.7 ?
N7 C26 H26B . . 108.7 ?
H26A C26 H26B . . 107.6 ?
C28 C27 H27A . . 109.5 ?
C28 C27 H27B . . 109.5 ?
H27A C27 H27B . . 109.5 ?
C28 C27 H27C . . 109.5 ?
H27A C27 H27C . . 109.5 ?
H27B C27 H27C . . 109.5 ?
C27 C28 N7 . . 115.9(7) ?
C27 C28 H28A . . 108.3 ?
N7 C28 H28A . . 108.3 ?
C27 C28 H28B . . 108.3 ?
N7 C28 H28B . . 108.3 ?
H28A C28 H28B . . 107.4 ?
C30 C29 H29A . . 109.5 ?
C30 C29 H29B . . 109.5 ?
H29A C29 H29B . . 109.5 ?
C30 C29 H29C . . 109.5 ?
H29A C29 H29C . . 109.5 ?
H29B C29 H29C . . 109.5 ?
N6 C30 C29 . . 116.1(7) ?
N6 C30 H30A . . 108.3 ?
C29 C30 H30A . . 108.3 ?
N6 C30 H30B . . 108.3 ?
C29 C30 H30B . . 108.3 ?
H30A C30 H30B . . 107.4 ?
C32 C31 H31A . . 109.5 ?
C32 C31 H31B . . 109.5 ?
H31A C31 H31B . . 109.5 ?
C32 C31 H31C . . 109.5 ?
H31A C31 H31C . . 109.5 ?
H31B C31 H31C . . 109.5 ?
C31 C32 N6 . . 115.5(8) ?
C31 C32 H32A . . 108.4 ?
N6 C32 H32A . . 108.4 ?
C31 C32 H32B . . 108.4 ?
N6 C32 H32B . . 108.4 ?
H32A C32 H32B . . 107.5 ?
C34 C33 H33A . . 109.5 ?
C34 C33 H33B . . 109.5 ?
H33A C33 H33B . . 109.5 ?
C34 C33 H33C . . 109.5 ?
H33A C33 H33C . . 109.5 ?
H33B C33 H33C . . 109.5 ?
N6 C34 C33 . . 115.2(7) ?
N6 C34 H34A . . 108.5 ?
C33 C34 H34A . . 108.5 ?
N6 C34 H34B . . 108.5 ?
C33 C34 H34B . . 108.5 ?
H34A C34 H34B . . 107.5 ?
C36 C35 H35A . . 109.5 ?
C36 C35 H35B . . 109.5 ?
H35A C35 H35B . . 109.5 ?
C36 C35 H35C . . 109.5 ?
H35A C35 H35C . . 109.5 ?
H35B C35 H35C . . 109.5 ?
C35 C36 N6 . . 115.0(7) ?
C35 C36 H36A . . 108.5 ?
N6 C36 H36A . . 108.5 ?
C35 C36 H36B . . 108.5 ?
N6 C36 H36B . . 108.5 ?
H36A C36 H36B . . 107.5 ?
C38 C37 H37A . . 109.5 ?
C38 C37 H37B . . 109.5 ?
H37A C37 H37B . . 109.5 ?
C38 C37 H37C . . 109.5 ?
H37A C37 H37C . . 109.5 ?
H37B C37 H37C . . 109.5 ?
C37 C38 N8 . . 116.3(6) ?
C37 C38 H38A . . 108.2 ?
N8 C38 H38A . . 108.2 ?
C37 C38 H38B . . 108.2 ?
N8 C38 H38B . . 108.2 ?
H38A C38 H38B . . 107.4 ?
C40 C39 H39A . . 109.5 ?
C40 C39 H39B . . 109.5 ?
H39A C39 H39B . . 109.5 ?
C40 C39 H39C . . 109.5 ?
H39A C39 H39C . . 109.5 ?
H39B C39 H39C . . 109.5 ?
N8 C40 C39 . . 116.1(8) ?
N8 C40 H40A . . 108.3 ?
C39 C40 H40A . . 108.3 ?
N8 C40 H40B . . 108.3 ?
C39 C40 H40B . . 108.3 ?
H40A C40 H40B . . 107.4 ?
C42 C41 H41A . . 109.5 ?
C42 C41 H41B . . 109.5 ?
H41A C41 H41B . . 109.5 ?
C42 C41 H41C . . 109.5 ?
H41A C41 H41C . . 109.5 ?
H41B C41 H41C . . 109.5 ?
C41 C42 N8 . . 115.0(7) ?
C41 C42 H42A . . 108.5 ?
N8 C42 H42A . . 108.5 ?
C41 C42 H42B . . 108.5 ?
N8 C42 H42B . . 108.5 ?
H42A C42 H42B . . 107.5 ?
C44 C43 H43A . . 109.5 ?
C44 C43 H43B . . 109.5 ?
H43A C43 H43B . . 109.5 ?
C44 C43 H43C . . 109.5 ?
H43A C43 H43C . . 109.5 ?
H43B C43 H43C . . 109.5 ?
N8 C44 C43 . . 115.5(8) ?
N8 C44 H44A . . 108.4 ?
C43 C44 H44A . . 108.4 ?
N8 C44 H44B . . 108.4 ?
C43 C44 H44B . . 108.4 ?
H44A C44 H44B . . 107.5 ?
S8 Mo2 S6 . . 107.05(8) ?
S8 Mo2 S3 . . 111.13(8) ?
S6 Mo2 S3 . . 140.52(8) ?
S8 Mo2 S5 . . 104.71(8) ?
S6 Mo2 S5 . . 101.28(7) ?
S3 Mo2 S5 . . 78.64(8) ?
S8 Mo2 S4 . . 102.32(8) ?
S6 Mo2 S4 . . 79.63(7) ?
S3 Mo2 S4 . . 82.81(8) ?
S5 Mo2 S4 . . 151.30(8) ?
S8 Mo2 Cu2 . . 55.13(6) ?
S6 Mo2 Cu2 . . 105.07(6) ?
S3 Mo2 Cu2 . . 104.65(6) ?
S5 Mo2 Cu2 . . 50.51(6) ?
S4 Mo2 Cu2 . . 157.45(6) ?
S8 Mo2 Cu1 . . 57.01(6) ?
S6 Mo2 Cu1 . . 50.82(6) ?
S3 Mo2 Cu1 . . 168.11(6) ?
S5 Mo2 Cu1 . . 104.28(6) ?
S4 Mo2 Cu1 . . 98.38(6) ?
Cu2 Mo2 Cu1 . . 70.01(4) ?
S8 Mo2 Mo1 . . 98.29(6) ?
S6 Mo2 Mo1 . . 52.96(5) ?
S3 Mo2 Mo1 . . 128.18(6) ?
S5 Mo2 Mo1 . . 52.48(5) ?
S4 Mo2 Mo1 . . 132.08(6) ?
Cu2 Mo2 Mo1 . . 59.28(3) ?
Cu1 Mo2 Mo1 . . 59.05(3) ?
C1A S2 Mo1 . . 101.8(8) ?
C1 S2 Mo1 . . 108.3(6) ?
C6 Cu2 S5 . . 125.0(3) ?
C6 Cu2 S8 . . 113.5(3) ?
S5 Cu2 S8 . . 101.94(8) ?
C6 Cu2 S7 . . 116.0(3) ?
S5 Cu2 S7 . . 102.20(8) ?
S8 Cu2 S7 . . 92.72(8) ?
C6 Cu2 Mo1 . . 149.7(3) ?
S5 Cu2 Mo1 . . 53.89(5) ?
S8 Cu2 Mo1 . . 94.82(6) ?
S7 Cu2 Mo1 . . 48.93(5) ?
C6 Cu2 Mo2 . . 147.6(3) ?
S5 Cu2 Mo2 . . 54.05(6) ?
S8 Cu2 Mo2 . . 48.78(5) ?
S7 Cu2 Mo2 . . 93.65(6) ?
Mo1 Cu2 Mo2 . . 60.76(3) ?
S15 Mo3 S14 . . 106.80(8) ?
S15 Mo3 S12 . . 111.67(8) ?
S14 Mo3 S12 . . 140.47(8) ?
S15 Mo3 S13 . . 104.39(8) ?
S14 Mo3 S13 . . 101.47(7) ?
S12 Mo3 S13 . . 77.75(8) ?
S15 Mo3 S11 . . 103.67(8) ?
S14 Mo3 S11 . . 80.12(8) ?
S12 Mo3 S11 . . 82.35(9) ?
S13 Mo3 S11 . . 150.04(8) ?
S15 Mo3 Cu4 . . 56.61(6) ?
S14 Mo3 Cu4 . . 50.95(6) ?
S12 Mo3 Cu4 . . 168.28(7) ?
S13 Mo3 Cu4 . . 104.24(6) ?
S11 Mo3 Cu4 . . 99.81(7) ?
S15 Mo3 Mo4 . . 97.92(6) ?
S14 Mo3 Mo4 . . 52.89(5) ?
S12 Mo3 Mo4 . . 127.47(7) ?
S13 Mo3 Mo4 . . 52.71(5) ?
S11 Mo3 Mo4 . . 132.31(6) ?
Cu4 Mo3 Mo4 . . 58.95(3) ?
S15 Mo3 Cu3 . . 55.28(6) ?
S14 Mo3 Cu3 . . 104.74(6) ?
S12 Mo3 Cu3 . . 104.29(7) ?
S13 Mo3 Cu3 . . 50.10(6) ?
S11 Mo3 Cu3 . . 158.95(7) ?
Cu4 Mo3 Cu3 . . 69.79(3) ?
Mo4 Mo3 Cu3 . . 58.89(3) ?
C4 S3 Mo2 . . 108.1(3) ?
C11 Cu3 S13 . . 125.1(3) ?
C11 Cu3 S16 . . 115.3(3) ?
S13 Cu3 S16 . . 102.68(8) ?
C11 Cu3 S15 . . 114.6(3) ?
S13 Cu3 S15 . . 101.13(8) ?
S16 Cu3 S15 . . 92.48(8) ?
C11 Cu3 Mo4 . . 149.3(3) ?
S13 Cu3 Mo4 . . 54.20(6) ?
S16 Cu3 Mo4 . . 49.09(6) ?
S15 Cu3 Mo4 . . 94.02(6) ?
C11 Cu3 Mo3 . . 148.5(3) ?
S13 Cu3 Mo3 . . 53.76(6) ?
S16 Cu3 Mo3 . . 93.61(6) ?
S15 Cu3 Mo3 . . 48.30(5) ?
Mo4 Cu3 Mo3 . . 60.40(3) ?
S16 Mo4 S13 . . 105.90(8) ?
S16 Mo4 S14 . . 105.88(8) ?
S13 Mo4 S14 . . 101.73(8) ?
S16 Mo4 S9 . . 104.33(9) ?
S13 Mo4 S9 . . 147.91(9) ?
S14 Mo4 S9 . . 79.90(7) ?
S16 Mo4 S10 . . 108.30(9) ?
S13 Mo4 S10 . . 78.17(8) ?
S14 Mo4 S10 . . 144.42(9) ?
S9 Mo4 S10 . . 82.41(8) ?
S16 Mo4 Cu4 . . 55.10(6) ?
S13 Mo4 Cu4 . . 105.90(6) ?
S14 Mo4 Cu4 . . 51.49(6) ?
S9 Mo4 Cu4 . . 100.02(7) ?
S10 Mo4 Cu4 . . 163.37(8) ?
S16 Mo4 Cu3 . . 55.57(6) ?
S13 Mo4 Cu3 . . 50.98(6) ?
S14 Mo4 Cu3 . . 106.14(5) ?
S9 Mo4 Cu3 . . 159.80(8) ?
S10 Mo4 Cu3 . . 101.08(6) ?
Cu4 Mo4 Cu3 . . 71.11(3) ?
S16 Mo4 Mo3 . . 98.41(6) ?
S13 Mo4 Mo3 . . 53.24(6) ?
S14 Mo4 Mo3 . . 52.65(5) ?
S9 Mo4 Mo3 . . 131.50(7) ?
S10 Mo4 Mo3 . . 129.50(7) ?
Cu4 Mo4 Mo3 . . 60.32(3) ?
Cu3 Mo4 Mo3 . . 60.71(3) ?
C3 S4 Mo2 . . 102.9(3) ?
C12 Cu4 S14 . . 128.4(2) ?
C12 Cu4 S16 . . 116.2(2) ?
S14 Cu4 S16 . . 102.88(8) ?
C12 Cu4 S15 . . 109.4(2) ?
S14 Cu4 S15 . . 101.04(8) ?
S16 Cu4 S15 . . 92.12(7) ?
C12 Cu4 Mo4 . . 154.4(2) ?
S14 Cu4 Mo4 . . 54.22(5) ?
S16 Cu4 Mo4 . . 49.34(6) ?
S15 Cu4 Mo4 . . 93.41(6) ?
C12 Cu4 Mo3 . . 144.2(2) ?
S14 Cu4 Mo3 . . 53.38(5) ?
S16 Cu4 Mo3 . . 94.61(6) ?
S15 Cu4 Mo3 . . 48.36(5) ?
Mo4 Cu4 Mo3 . . 60.73(3) ?
C20 N5 C14 . . 109.6(6) ?
C20 N5 C16 . . 108.0(6) ?
C14 N5 C16 . . 111.6(6) ?
C20 N5 C18 . . 111.0(6) ?
C14 N5 C18 . . 107.0(6) ?
C16 N5 C18 . . 109.7(6) ?
Cu2 S5 Mo1 . . 75.19(7) ?
Cu2 S5 Mo2 . . 75.43(7) ?
Mo1 S5 Mo2 . . 74.45(6) ?
C36 N6 C30 . . 105.9(6) ?
C36 N6 C32 . . 111.5(6) ?
C30 N6 C32 . . 109.9(6) ?
C36 N6 C34 . . 111.8(6) ?
C30 N6 C34 . . 112.7(6) ?
C32 N6 C34 . . 105.2(6) ?
Cu1 S6 Mo2 . . 75.88(6) ?
Cu1 S6 Mo1 . . 74.51(7) ?
Mo2 S6 Mo1 . . 74.58(6) ?
C22 N7 C28 . . 106.1(6) ?
C22 N7 C24 . . 112.6(6) ?
C28 N7 C24 . . 111.0(6) ?
C22 N7 C26 . . 111.6(7) ?
C28 N7 C26 . . 110.6(6) ?
C24 N7 C26 . . 105.0(6) ?
Mo1 S7 Cu1 . . 75.98(7) ?
Mo1 S7 Cu2 . . 74.98(7) ?
Cu1 S7 Cu2 . . 85.89(7) ?
C40 N8 C44 . . 108.5(7) ?
C40 N8 C42 . . 112.1(6) ?
C44 N8 C42 . . 108.6(7) ?
C40 N8 C38 . . 109.3(7) ?
C44 N8 C38 . . 109.5(6) ?
C42 N8 C38 . . 108.8(6) ?
Mo2 S8 Cu2 . . 76.09(7) ?
Mo2 S8 Cu1 . . 74.79(7) ?
Cu2 S8 Cu1 . . 84.00(7) ?
C8 S9 Mo4 . . 101.5(3) ?
C7 S10 Mo4 . . 107.1(3) ?
C10 S11 Mo3 . . 102.6(4) ?
C9 S12 Mo3 . . 108.8(3) ?
Cu3 S13 Mo4 . . 74.82(7) ?
Cu3 S13 Mo3 . . 76.14(7) ?
Mo4 S13 Mo3 . . 74.05(6) ?
Cu4 S14 Mo3 . . 75.67(6) ?
Cu4 S14 Mo4 . . 74.29(7) ?
Mo3 S14 Mo4 . . 74.47(6) ?
Mo3 S15 Cu3 . . 76.42(7) ?
Mo3 S15 Cu4 . . 75.03(6) ?
Cu3 S15 Cu4 . . 84.01(7) ?
Mo4 S16 Cu4 . . 75.57(7) ?
Mo4 S16 Cu3 . . 75.33(7) ?
Cu4 S16 Cu3 . . 86.36(7) ?

loop_
_geom_bond_atom_site_label_1
_geom_bond_atom_site_label_2
_geom_bond_site_symmetry_2
_geom_bond_distance
_geom_bond_publ_flag
Mo1 Mo2 . 2.8564(11) ?
Mo1 Cu1 . 2.8081(14) ?
Mo1 Cu2 . 2.8143(14) ?
Mo1 S1 . 2.390(2) ?
Mo1 S2 . 2.375(2) ?
Mo1 S5 . 2.352(2) ?
Mo1 S6 . 2.365(2) ?
Mo1 S7 . 2.197(2) ?
Mo2 Cu1 . 2.8420(14) ?
Mo2 Cu2 . 2.8336(14) ?
Mo2 S3 . 2.370(2) ?
Mo2 S4 . 2.386(2) ?
Mo2 S5 . 2.370(2) ?
Mo2 S6 . 2.349(2) ?
Mo2 S8 . 2.196(2) ?
Mo3 Cu3 . 2.8594(14) ?
Mo3 Cu4 . 2.8396(14) ?
Mo3 S11 . 2.379(3) ?
Mo3 S12 . 2.374(3) ?
Mo3 S13 . 2.375(2) ?
Mo3 S14 . 2.352(2) ?
Mo3 S15 . 2.196(2) ?
Mo3 Mo4 . 2.8508(11) ?
Mo4 Cu4 . 2.7999(13) ?
Mo4 S9 . 2.377(2) ?
Mo4 S10 . 2.384(2) ?
Mo4 S13 . 2.359(2) ?
Mo4 S14 . 2.360(2) ?
Mo4 S16 . 2.193(2) ?
Mo4 Cu3 . 2.8070(14) ?
Cu1 S6 . 2.272(2) ?
Cu1 S7 . 2.360(2) ?
Cu1 S8 . 2.470(2) ?
Cu1 C5 . 1.907(7) ?
Cu2 S5 . 2.260(2) ?
Cu2 S7 . 2.418(2) ?
Cu2 S8 . 2.395(2) ?
Cu2 C6 . 1.904(9) ?
Cu3 S15 . 2.418(2) ?
Cu3 S16 . 2.394(2) ?
Cu3 C11 . 1.911(9) ?
Cu3 S13 . 2.260(2) ?
Cu4 S15 . 2.454(2) ?
Cu4 S16 . 2.371(2) ?
Cu4 S14 . 2.276(2) ?
Cu4 C12 . 1.899(7) ?
S1 C2 . 1.805(10) ?
S2 C1A . 1.86(3) ?
S2 C1 . 1.86(2) ?
S3 C4 . 1.828(9) ?
S4 C3 . 1.839(9) ?
S9 C8 . 1.819(11) ?
S10 C7 . 1.825(9) ?
S11 C10 . 1.816(10) ?
S12 C9 . 1.801(11) ?
N1 C5 . 1.142(10) ?
N2 C6 . 1.161(13) ?
N5 C18 . 1.531(10) ?
N5 C20 . 1.514(10) ?
N5 C16 . 1.522(10) ?
N5 C14 . 1.524(9) ?
N6 C30 . 1.513(10) ?
N6 C34 . 1.525(9) ?
N6 C36 . 1.504(10) ?
N6 C32 . 1.523(12) ?
N7 C26 . 1.538(10) ?
N7 C28 . 1.517(10) ?
N7 C24 . 1.534(10) ?
N7 C22 . 1.513(10) ?
N8 C44 . 1.505(12) ?
N8 C42 . 1.511(11) ?
N8 C38 . 1.515(10) ?
N8 C40 . 1.498(12) ?
C1 C2 . 1.40(2) ?
C1A C2 . 1.37(3) ?
C3 C4 . 1.486(14) ?
N3 C11 . 1.137(12) ?
N4 C12 . 1.147(10) ?
C1 H1A . 0.9700 ?
C1 H1B . 0.9700 ?
C1A H1A1 . 0.9700 ?
C1A H1A2 . 0.9700 ?
C2 H2A . 0.9700 ?
C3 H3A . 0.9700 ?
C3 H3B . 0.9700 ?
C4 H4B . 0.9700 ?
C4 H4A . 0.9700 ?
C13 C14 . 1.505(11) ?
C15 C16 . 1.518(12) ?
C17 C18 . 1.503(13) ?
C19 C20 . 1.516(12) ?
C13 H13A . 0.9600 ?
C13 H13C . 0.9600 ?
C13 H13B . 0.9600 ?
C14 H14B . 0.9700 ?
C14 H14A . 0.9700 ?
C15 H15B . 0.9600 ?
C15 H15A . 0.9600 ?
C15 H15C . 0.9600 ?
C16 H16A . 0.9700 ?
C16 H16B . 0.9700 ?
C17 H17A . 0.9600 ?
C17 H17B . 0.9600 ?
C17 H17C . 0.9600 ?
C18 H18B . 0.9700 ?
C18 H18A . 0.9700 ?
C19 H19C . 0.9600 ?
C19 H19A . 0.9600 ?
C19 H19B . 0.9600 ?
C20 H20A . 0.9700 ?
C20 H20B . 0.9700 ?
C29 C30 . 1.514(12) ?
C31 C32 . 1.513(12) ?
C33 C34 . 1.529(11) ?
C35 C36 . 1.502(13) ?
C29 H29C . 0.9600 ?
C29 H29A . 0.9600 ?
C29 H29B . 0.9600 ?
C30 H30B . 0.9700 ?
C30 H30A . 0.9700 ?
C31 H31A . 0.9600 ?
C31 H31C . 0.9600 ?
C31 H31B . 0.9600 ?
C32 H32B . 0.9700 ?
C32 H32A . 0.9700 ?
C33 H33B . 0.9600 ?
C33 H33C . 0.9600 ?
C33 H33A . 0.9600 ?
C34 H34B . 0.9700 ?
C34 H34A . 0.9700 ?
C35 H35C . 0.9600 ?
C35 H35B . 0.9600 ?
C35 H35A . 0.9600 ?
C36 H36A . 0.9700 ?
C36 H36B . 0.9700 ?
C21 C22 . 1.511(12) ?
C23 C24 . 1.519(12) ?
C25 C26 . 1.501(13) ?
C27 C28 . 1.497(12) ?
C21 H21B . 0.9600 ?
C21 H21C . 0.9600 ?
C21 H21A . 0.9600 ?
C22 H22A . 0.9700 ?
C22 H22B . 0.9700 ?
C23 H23A . 0.9600 ?
C23 H23C . 0.9600 ?
C23 H23B . 0.9600 ?
C24 H24B . 0.9700 ?
C24 H24A . 0.9700 ?
C25 H25C . 0.9600 ?
C25 H25A . 0.9600 ?
C25 H25B . 0.9600 ?
C26 H26B . 0.9700 ?
C26 H26A . 0.9700 ?
C27 H27B . 0.9600 ?
C27 H27A . 0.9600 ?
C27 H27C . 0.9600 ?
C28 H28B . 0.9700 ?
C28 H28A . 0.9700 ?
C37 C38 . 1.500(12) ?
C39 C40 . 1.514(16) ?
C41 C42 . 1.505(13) ?
C43 C44 . 1.519(15) ?
C37 H37C . 0.9600 ?
C37 H37B . 0.9600 ?
C37 H37A . 0.9600 ?
C38 H38A . 0.9700 ?
C38 H38B . 0.9700 ?
C39 H39A . 0.9600 ?
C39 H39B . 0.9600 ?
C39 H39C . 0.9600 ?
C40 H40B . 0.9700 ?
C40 H40A . 0.9700 ?
C41 H41A . 0.9600 ?
C41 H41C . 0.9600 ?
C41 H41B . 0.9600 ?
C42 H42A . 0.9700 ?
C42 H42B . 0.9700 ?
C43 H43C . 0.9600 ?
C43 H43B . 0.9600 ?
C43 H43A . 0.9600 ?
C44 H44B . 0.9700 ?
C44 H44A . 0.9700 ?
C7 C8 . 1.445(14) ?
C9 C10 . 1.522(16) ?
C7 H7A . 0.9700 ?
C7 H7B . 0.9700 ?
C8 H8A . 0.9700 ?
C8 H8B . 0.9700 ?
C9 H9A . 0.9700 ?
C9 H9B . 0.9700 ?
C10 H10A . 0.9700 ?
C10 H10B . 0.9700 ?
